data_1557319
loop_
_publ_author_name
'Kolsaker, Per'
'Songe, Pal'
'Romming, Christian'

_publ_section_title
;
 Dimerization of Cyclopropanecarbonitrile Mediated by Grignard Reagents.
 Formation of Highly Substituted Pyridines
;
_journal_name_full 'Acta Chemica Scandinavica'
_journal_page_first 1104
_journal_page_last 1111
_journal_paper_doi 10.3891/acta.chem.scand.51-1104
_journal_volume 51
_journal_year 1997
_chemical_formula_sum 'C12 H14 Cl N3'
_chemical_formula_weight 235.71
_chemical_name_common
;
2-Amino-5-(2-chloroethyl)-3-cyano-6-cyclopropyl-4-methylpyridine
;
_space_group_IT_number 2
_space_group_name_Hall '-P 1'
_space_group_name_H-M_alt 'P -1'
_symmetry_cell_setting triclinic
_symmetry_Int_Tables_number 2
_symmetry_space_group_name_Hall '-P 1'
_symmetry_space_group_name_H-M 'P -1'
_cell_angle_alpha 108.284(2)
_cell_angle_beta 95.969(2)
_cell_angle_gamma 104.129(1)
_cell_formula_units_Z 2
_cell_length_a 7.8618(3)
_cell_length_b 8.8618(3)
_cell_length_c 9.8959(3)
_cell_volume 622.51(4)
_diffrn_ambient_temperature 150
_diffrn_radiation_probe x-ray
_diffrn_radiation_type MoK\a
_diffrn_radiation_wavelength 0.71073
_exptl_absorpt_coefficient_mu 0.300
_exptl_crystal_density_diffrn 1.328
_exptl_crystal_F_000 248
_refine_ls_goodness_of_fit_ref 1.038
_refine_ls_number_parameters 202
_refine_ls_number_reflns 4251
_refine_ls_R_factor_gt 0.052
_refine_ls_wR_factor_ref 0.130
_cod_data_source_file Acta-Chem-Scand-1997-51-1104-2.cif
_cod_data_source_block 2
_cod_depositor_comments
;
Error either on a or b since they have exactly same
8618 digits and calculated volume not corresponding
_cell_length_a                   7.8618(3)
_cell_length_b                   8.8618(3)
;
_cod_original_cell_volume 589.55(2)
_cod_database_code 1557319

loop_
_space_group_symop_id
_space_group_symop_operation_xyz
1 x,y,z
2 -x,-y,-z

loop_
_atom_site_label
_atom_site_type_symbol
_atom_site_fract_x
_atom_site_fract_y
_atom_site_fract_z
_atom_site_U_iso_or_equiv
Cl Cl .4384(1) .2659(1) .0332(1) .031(1)
N(1) N .0201(1) .7536(1) .3412(1) .020(1)
N(2) N -.1928(1) .7774(1) .4840(1) .027(1)
N(3) N -.4158(1) .3448(1) .4687(1) .027(1)
C(2) C -.1144(1) .6735(1) .3918(1) .019(1)
C(3) C -.1680(1) .4889(1) .3547(1) .019(1)
C(4) C -.0862(1) .3851(1) .2575(1) .018(1)
C(5) C .0474(1) .4693(1) .1989(1) .018(1)
C(6) C .0975(1) .6542(1) .2471(1) .018(1)
C(7) C -.3048(1) .4084(1) .4178(1) .021(1)
C(8) C -.1460(2) .1890(2) .2217(2) .026(1)
C(9) C .1408(1) .3675(1) .0908(1) .021(1)
C(10) C .3226(2) .3723(2) .1650(1) .023(1)
C(11) C .2447(2) .7523(1) .1953(1) .023(1)
C(12) C .3853(2) .9091(2) .3068(2) .031(1)
C(13) C .2571(2) .9370(2) .2019(1) .029(1)

loop_
_atom_type_symbol
_atom_type_description
_atom_type_scat_dispersion_real
_atom_type_scat_dispersion_imag
_atom_type_scat_source
C C 0.0033 0.0016 ' International Tables Vol C Tables 4.2.6.8 and 6.1.1.4'
Cl Cl 0.1484 0.1585 ' International Tables Vol C Tables 4.2.6.8 and 6.1.1.4'
N N 0.0061 0.0033 ' International Tables Vol C Tables 4.2.6.8 and 6.1.1.4'
